data_2226788
loop_
_publ_author_name
'Chantrapromma, Suchada'
'Boonnak, Nawong'
'Fun, Hoong-Kun'
'Karalai, Chatchanok'
'Chantrapromma, Kan'

_publ_section_title
;
 Brasilixanthone
;
_journal_coeditor_code BT5295
_journal_issue 8
_journal_name_full 'Acta Crystallographica Section E'
_journal_page_first o2066
_journal_page_last o2067
_journal_paper_doi 10.1107/S1600536810027285
_journal_volume 66
_journal_year 2010
_chemical_formula_iupac 'C23 H20 O6'
_chemical_formula_moiety 'C23 H20 O6'
_chemical_formula_sum 'C23 H20 O6'
_chemical_formula_weight 392.39
_chemical_melting_point_gt 478
_chemical_melting_point_lt 480
_chemical_name_common
;
Brasilixanthone
;
_chemical_name_systematic
;
5,13-dihydroxy-3,3,10,10-tetramethyl-3<i>H</i>-
dipyrano[3,2-<i>a</i>:2',3'-<i>i</i>]xanthen-14(10<i>H</i>)-one
;
_space_group_IT_number 7
_symmetry_cell_setting monoclinic
_symmetry_space_group_name_Hall 'P -2yc'
_symmetry_space_group_name_H-M 'P 1 c 1'
_atom_sites_solution_hydrogens geom
_atom_sites_solution_primary direct
_atom_sites_solution_secondary difmap
_audit_creation_method SHELXL-97
_cell_angle_alpha 90.00
_cell_angle_beta 96.827(2)
_cell_angle_gamma 90.00
_cell_formula_units_Z 4
_cell_length_a 7.5842(3)
_cell_length_b 12.2937(4)
_cell_length_c 19.6023(6)
_cell_measurement_reflns_used 3554
_cell_measurement_temperature 100
_cell_measurement_theta_max 26.00
_cell_measurement_theta_min 1.96
_cell_volume 1814.72(11)
_computing_cell_refinement 'SAINT (Bruker, 2005)'
_computing_data_collection 'APEX2 (Bruker, 2005)'
_computing_data_reduction 'SAINT (Bruker, 2005)'
_computing_molecular_graphics 'SHELXTL (Sheldrick, 2008)'
_computing_publication_material
;
SHELXTL (Sheldrick, 2008) and PLATON (Spek, 2009)
;
_computing_structure_refinement 'SHELXTL (Sheldrick, 2008)'
_computing_structure_solution 'SHELXTL (Sheldrick, 2008)'
_diffrn_ambient_temperature 100
_diffrn_measured_fraction_theta_full 0.995
_diffrn_measured_fraction_theta_max 0.995
_diffrn_measurement_device_type 'Bruker APEXII CCD area-detector'
_diffrn_measurement_method '\f and \w scans'
_diffrn_radiation_monochromator graphite
_diffrn_radiation_source 'sealed tube'
_diffrn_radiation_type MoK\a
_diffrn_radiation_wavelength 0.71073
_diffrn_reflns_av_R_equivalents 0.0765
_diffrn_reflns_av_sigmaI/netI 0.0365
_diffrn_reflns_limit_h_max 9
_diffrn_reflns_limit_h_min -9
_diffrn_reflns_limit_k_max 15
_diffrn_reflns_limit_k_min -15
_diffrn_reflns_limit_l_max 23
_diffrn_reflns_limit_l_min -24
_diffrn_reflns_number 33718
_diffrn_reflns_theta_full 26.00
_diffrn_reflns_theta_max 26.00
_diffrn_reflns_theta_min 1.96
_diffrn_standards_number 0
_exptl_absorpt_coefficient_mu 0.104
_exptl_absorpt_correction_T_max 0.9931
_exptl_absorpt_correction_T_min 0.9629
_exptl_absorpt_correction_type multi-scan
_exptl_absorpt_process_details '(SADABS; Bruker, 2005)'
_exptl_crystal_colour Yellow
_exptl_crystal_density_diffrn 1.436
_exptl_crystal_density_method 'not measured'
_exptl_crystal_description Needle
_exptl_crystal_F_000 824
_exptl_crystal_size_max 0.37
_exptl_crystal_size_mid 0.13
_exptl_crystal_size_min 0.07
_refine_diff_density_max 1.214
_refine_diff_density_min -0.390
_refine_ls_extinction_method none
_refine_ls_goodness_of_fit_ref 1.041
_refine_ls_hydrogen_treatment constr
_refine_ls_matrix_type full
_refine_ls_number_parameters 453
_refine_ls_number_reflns 3554
_refine_ls_number_restraints 2
_refine_ls_restrained_S_all 1.040
_refine_ls_R_factor_all 0.1162
_refine_ls_R_factor_gt 0.1026
_refine_ls_shift/su_max 0.001
_refine_ls_shift/su_mean 0.001
_refine_ls_structure_factor_coef Fsqd
_refine_ls_weighting_details 'calc w=1/[\s^2^(Fo^2^)+(0.1648P)^2^+5.5181P] where P=(Fo^2^+2Fc^2^)/3'
_refine_ls_weighting_scheme calc
_refine_ls_wR_factor_gt 0.2548
_refine_ls_wR_factor_ref 0.2702
_reflns_number_gt 2954
_reflns_number_total 3554
_reflns_threshold_expression I>2\s(I)
_cod_data_source_file bt5295.cif
_cod_data_source_block I
_cod_original_sg_symbol_H-M 'P c'
_cod_database_code 2226788
_cod_database_fobs_code 2226788

loop_
_symmetry_equiv_pos_as_xyz
'x, y, z'
'x, -y, z+1/2'

loop_
_atom_site_type_symbol
_atom_site_label
_atom_site_fract_x
_atom_site_fract_y
_atom_site_fract_z
_atom_site_U_iso_or_equiv
_atom_site_adp_type
_atom_site_calc_flag
_atom_site_refinement_flags
_atom_site_occupancy
_atom_site_disorder_assembly
_atom_site_disorder_group
O O1A 0.2594(8) 0.6225(5) 0.5423(3) 0.0284(14) Uani d . 1 . .
O O2A 0.7864(8) 0.5793(5) 0.6095(4) 0.0300(15) Uani d . 1 . .
O O3A 0.7794(8) 0.7513(5) 0.6837(3) 0.0299(15) Uani d . 1 . .
H H3AA 0.8227 0.6975 0.6674 0.045 Uiso calc R 1 . .
O O4A 0.5559(8) 0.2608(5) 0.4390(3) 0.0254(13) Uani d . 1 . .
O O5A 0.2102(8) 0.3007(5) 0.4131(3) 0.0289(14) Uani d . 1 . .
H H5AA 0.2715 0.2500 0.4024 0.043 Uiso calc R 1 . .
O O6A 0.2246(8) 0.9394(5) 0.6739(3) 0.0256(14) Uani d . 1 . .
C C1A 0.6044(13) 0.4207(7) 0.5107(5) 0.0251(19) Uani d . 1 . .
C C2A 0.4941(11) 0.3517(7) 0.4674(4) 0.0219(6) Uani d . 1 . .
C C3A 0.3142(12) 0.3725(7) 0.4539(4) 0.0252(18) Uani d . 1 . .
C C4A 0.2407(11) 0.4679(7) 0.4795(4) 0.0219(6) Uani d . 1 . .
H H4AA 0.1211 0.4849 0.4685 0.026 Uiso calc R 1 . .
C C5A 0.2460(11) 0.7814(7) 0.6065(5) 0.0254(18) Uani d . 1 . .
H H5AB 0.1273 0.7895 0.5889 0.031 Uiso calc R 1 . .
C C6A 0.3293(13) 0.8539(7) 0.6537(4) 0.0275(14) Uani d . 1 . .
C C7A 0.5028(12) 0.8473(7) 0.6790(5) 0.029(2) Uani d . 1 . .
C C8A 0.6086(12) 0.7602(8) 0.6578(5) 0.030(2) Uani d . 1 . .
C C9A 0.6311(12) 0.5885(8) 0.5873(4) 0.028(2) Uani d . 1 . .
C C10A 0.5222(12) 0.5135(7) 0.5380(5) 0.028(2) Uani d . 1 . .
C C11A 0.3485(13) 0.5325(7) 0.5197(5) 0.0271(19) Uani d . 1 . .
C C12A 0.3513(13) 0.6930(8) 0.5859(4) 0.0275(14) Uani d . 1 . .
C C13A 0.5217(13) 0.6810(8) 0.6099(5) 0.029(2) Uani d . 1 . .
C C14A 0.7423(11) 0.2633(7) 0.4260(5) 0.0219(6) Uani d . 1 . .
C C15A 0.8475(12) 0.3104(7) 0.4909(5) 0.0244(13) Uani d . 1 . .
H H15A 0.9617 0.2847 0.5042 0.029 Uiso calc R 1 . .
C C16A 0.7838(12) 0.3844(7) 0.5280(4) 0.0244(13) Uani d . 1 . .
H H16A 0.8539 0.4139 0.5656 0.029 Uiso calc R 1 . .
C C17A 0.7541(11) 0.3372(7) 0.3641(4) 0.0235(17) Uani d . 1 . .
H H17A 0.6762 0.3105 0.3256 0.035 Uiso calc R 1 . .
H H17B 0.8739 0.3378 0.3529 0.035 Uiso calc R 1 . .
H H17C 0.7197 0.4097 0.3750 0.035 Uiso calc R 1 . .
C C18A 0.7952(13) 0.1488(7) 0.4115(5) 0.031(2) Uani d . 1 . .
H H18A 0.7115 0.1184 0.3760 0.047 Uiso calc R 1 . .
H H18B 0.7965 0.1059 0.4525 0.047 Uiso calc R 1 . .
H H18C 0.9115 0.1487 0.3968 0.047 Uiso calc R 1 . .
C C19A 0.2789(11) 0.9818(7) 0.7425(4) 0.0219(6) Uani d . 1 . .
C C20A 0.4757(11) 0.9990(8) 0.7499(4) 0.0219(6) Uani d . 1 . .
H H20A 0.5231 1.0607 0.7725 0.026 Uiso calc R 1 . .
C C21A 0.5832(12) 0.9296(7) 0.7253(5) 0.0269(19) Uani d . 1 . .
H H21A 0.7055 0.9332 0.7372 0.032 Uiso calc R 1 . .
C C22A 0.2221(11) 0.9032(7) 0.7950(4) 0.0219(6) Uani d . 1 . .
H H22A 0.2928 0.8383 0.7954 0.033 Uiso calc R 1 . .
H H22B 0.0992 0.8849 0.7832 0.033 Uiso calc R 1 . .
H H22C 0.2384 0.9363 0.8396 0.033 Uiso calc R 1 . .
C C23A 0.1815(13) 1.0908(8) 0.7424(5) 0.030(2) Uani d . 1 . .
H H23A 0.2025 1.1318 0.7025 0.046 Uiso calc R 1 . .
H H23B 0.2245 1.1310 0.7830 0.046 Uiso calc R 1 . .
H H23C 0.0564 1.0781 0.7417 0.046 Uiso calc R 1 . .
O O1B 0.7714(6) 0.1279(5) 0.6348(3) 0.0170(11) Uani d . 1 . .
O O2B 0.2460(7) 0.1655(5) 0.5601(3) 0.0224(13) Uani d . 1 . .
O O3B 0.2679(7) -0.0013(5) 0.4835(3) 0.0243(14) Uani d . 1 . .
H H3BA 0.2190 0.0505 0.4997 0.036 Uiso calc R 1 . .
O O4B 0.4578(7) 0.4885(5) 0.7314(3) 0.0234(13) Uani d . 1 . .
O O5B 0.7974(7) 0.4482(5) 0.7649(3) 0.0265(14) Uani d . 1 . .
H H5BA 0.7316 0.4976 0.7742 0.032 Uiso calc R 1 . .
O O6B 0.8254(8) -0.1813(5) 0.5014(3) 0.0230(13) Uani d . 1 . .
C C1B 0.4180(11) 0.3280(7) 0.6589(4) 0.0219(6) Uani d . 1 . .
C C2B 0.5194(11) 0.3932(7) 0.7039(4) 0.0219(6) Uani d . 1 . .
C C3B 0.7035(11) 0.3754(7) 0.7233(4) 0.0195(16) Uani d . 1 . .
C C4B 0.7810(10) 0.2841(7) 0.6989(4) 0.0186(16) Uani d . 1 . .
H H4BA 0.9004 0.2689 0.7120 0.022 Uiso calc R 1 . .
C C5B 0.7971(10) -0.0268(6) 0.5681(4) 0.0168(9) Uani d . 1 . .
H H5BB 0.9150 -0.0335 0.5871 0.020 Uiso calc R 1 . .
C C6B 0.7222(10) -0.1000(7) 0.5196(4) 0.0168(9) Uani d . 1 . .
C C7B 0.5435(10) -0.0911(6) 0.4902(4) 0.0177(11) Uani d . 1 . .
C C8B 0.4416(10) -0.0059(6) 0.5117(4) 0.0139(15) Uani d . 1 . .
C C9B 0.4054(10) 0.1592(6) 0.5834(4) 0.0155(15) Uani d . 1 . .
C C10B 0.4968(9) 0.2335(7) 0.6322(4) 0.0158(16) Uani d . 1 . .
C C11B 0.6794(10) 0.2163(7) 0.6551(4) 0.0168(9) Uani d . 1 . .
C C12B 0.6909(11) 0.0571(6) 0.5876(4) 0.0177(11) Uani d . 1 . .
C C13B 0.5122(10) 0.0696(7) 0.5609(4) 0.0161(16) Uani d . 1 . .
C C14B 0.2689(10) 0.4816(6) 0.7418(4) 0.0145(15) Uani d . 1 . .
C C15B 0.1709(11) 0.4396(7) 0.6785(4) 0.0188(16) Uani d . 1 . .
H H15B 0.0594 0.4685 0.6640 0.023 Uiso calc R 1 . .
C C16B 0.2338(10) 0.3616(7) 0.6407(4) 0.0201(17) Uani d . 1 . .
H H16B 0.1629 0.3299 0.6041 0.024 Uiso calc R 1 . .
C C17B 0.2476(11) 0.4105(7) 0.8039(4) 0.0213(13) Uani d . 1 . .
H H17D 0.3047 0.3417 0.7990 0.032 Uiso calc R 1 . .
H H17E 0.1236 0.3989 0.8069 0.032 Uiso calc R 1 . .
H H17F 0.3009 0.4459 0.8448 0.032 Uiso calc R 1 . .
C C18B 0.2195(11) 0.6005(7) 0.7543(4) 0.0213(13) Uani d . 1 . .
H H18D 0.2315 0.6426 0.7139 0.032 Uiso calc R 1 . .
H H18E 0.2972 0.6291 0.7923 0.032 Uiso calc R 1 . .
H H18F 0.0990 0.6040 0.7645 0.032 Uiso calc R 1 . .
C C19B 0.7833(11) -0.2314(7) 0.4314(4) 0.0216(18) Uani d . 1 . .
C C20B 0.5868(11) -0.2446(7) 0.4176(5) 0.0244(18) Uani d . 1 . .
H H20B 0.5415 -0.3022 0.3901 0.029 Uiso calc R 1 . .
C C21B 0.4738(10) -0.1771(7) 0.4431(5) 0.0240(18) Uani d . 1 . .
H H21B 0.3520 -0.1846 0.4311 0.029 Uiso calc R 1 . .
C C22B 0.8534(13) -0.1520(8) 0.3810(5) 0.034(2) Uani d . 1 . .
H H22D 0.9794 -0.1439 0.3921 0.050 Uiso calc R 1 . .
H H22E 0.7969 -0.0826 0.3842 0.050 Uiso calc R 1 . .
H H22F 0.8279 -0.1797 0.3351 0.050 Uiso calc R 1 . .
C C23B 0.8837(12) -0.3365(7) 0.4352(5) 0.028(2) Uani d . 1 . .
H H23D 1.0078 -0.3223 0.4477 0.042 Uiso calc R 1 . .
H H23E 0.8670 -0.3718 0.3912 0.042 Uiso calc R 1 . .
H H23F 0.8408 -0.3828 0.4690 0.042 Uiso calc R 1 . .

loop_
_atom_site_aniso_label
_atom_site_aniso_U_11
_atom_site_aniso_U_22
_atom_site_aniso_U_33
_atom_site_aniso_U_12
_atom_site_aniso_U_13
_atom_site_aniso_U_23
O1A 0.024(3) 0.022(3) 0.040(4) 0.005(2) 0.004(3) 0.004(3)
O2A 0.017(3) 0.029(3) 0.042(4) 0.002(3) -0.002(3) 0.007(3)
O3A 0.018(3) 0.037(4) 0.034(4) 0.013(3) 0.001(3) -0.001(3)
O4A 0.021(3) 0.018(3) 0.038(4) -0.006(2) 0.005(3) 0.002(3)
O5A 0.023(3) 0.025(3) 0.037(4) -0.006(2) -0.002(3) -0.007(3)
O6A 0.029(3) 0.021(3) 0.026(3) 0.004(3) 0.002(3) -0.002(3)
C1A 0.043(5) 0.012(4) 0.023(4) -0.009(4) 0.017(4) -0.003(3)
C2A 0.0241(14) 0.0209(14) 0.0229(14) 0.0040(11) 0.0117(11) 0.0043(11)
C3A 0.035(5) 0.020(4) 0.021(4) -0.005(3) 0.006(4) 0.003(3)
C4A 0.0241(14) 0.0209(14) 0.0229(14) 0.0040(11) 0.0117(11) 0.0043(11)
C5A 0.015(4) 0.027(4) 0.035(5) 0.004(3) 0.006(3) -0.002(4)
C6A 0.046(4) 0.025(3) 0.013(3) -0.013(3) 0.008(3) 0.001(2)
C7A 0.028(5) 0.024(4) 0.039(5) 0.010(4) 0.023(4) 0.017(4)
C8A 0.026(4) 0.034(5) 0.029(5) -0.018(4) 0.004(4) 0.002(4)
C9A 0.028(5) 0.035(5) 0.019(4) -0.022(4) 0.003(4) -0.001(4)
C10A 0.035(5) 0.017(4) 0.036(5) 0.008(4) 0.027(4) 0.015(4)
C11A 0.037(5) 0.023(4) 0.023(4) -0.007(4) 0.013(4) 0.013(3)
C12A 0.046(4) 0.025(3) 0.013(3) -0.013(3) 0.008(3) 0.001(2)
C13A 0.033(5) 0.023(5) 0.032(5) 0.003(4) 0.011(4) 0.005(4)
C14A 0.0241(14) 0.0209(14) 0.0229(14) 0.0040(11) 0.0117(11) 0.0043(11)
C15A 0.034(3) 0.019(3) 0.021(3) -0.012(2) 0.005(2) -0.001(2)
C16A 0.034(3) 0.019(3) 0.021(3) -0.012(2) 0.005(2) -0.001(2)
C17A 0.021(4) 0.029(4) 0.021(4) -0.003(3) 0.004(3) -0.002(3)
C18A 0.043(5) 0.022(4) 0.030(5) 0.010(4) 0.011(4) -0.003(4)
C19A 0.0241(14) 0.0209(14) 0.0229(14) 0.0040(11) 0.0117(11) 0.0043(11)
C20A 0.0241(14) 0.0209(14) 0.0229(14) 0.0040(11) 0.0117(11) 0.0043(11)
C21A 0.031(5) 0.027(5) 0.023(4) 0.013(4) 0.006(3) 0.012(4)
C22A 0.0241(14) 0.0209(14) 0.0229(14) 0.0040(11) 0.0117(11) 0.0043(11)
C23A 0.035(5) 0.030(5) 0.030(5) 0.010(4) 0.021(4) 0.001(4)
O1B 0.011(2) 0.028(3) 0.011(3) -0.001(2) 0.001(2) -0.004(2)
O2B 0.017(3) 0.035(3) 0.016(3) 0.004(2) 0.003(2) -0.003(2)
O3B 0.015(3) 0.033(3) 0.023(3) 0.005(2) -0.005(2) -0.007(3)
O4B 0.017(3) 0.018(3) 0.036(3) 0.007(2) 0.010(2) -0.009(3)
O5B 0.018(3) 0.024(3) 0.039(4) 0.001(2) 0.006(3) -0.009(3)
O6B 0.028(3) 0.017(3) 0.023(3) 0.004(2) -0.005(2) -0.010(2)
C1B 0.0241(14) 0.0209(14) 0.0229(14) 0.0040(11) 0.0117(11) 0.0043(11)
C2B 0.0241(14) 0.0209(14) 0.0229(14) 0.0040(11) 0.0117(11) 0.0043(11)
C3B 0.023(4) 0.022(4) 0.015(4) 0.000(3) 0.007(3) -0.007(3)
C4B 0.010(3) 0.030(4) 0.016(4) 0.001(3) 0.004(3) 0.007(3)
C5B 0.016(2) 0.018(2) 0.017(2) 0.0005(17) 0.0055(17) -0.0026(18)
C6B 0.016(2) 0.018(2) 0.017(2) 0.0005(17) 0.0055(17) -0.0026(18)
C7B 0.025(3) 0.012(2) 0.017(3) 0.003(2) 0.006(2) -0.006(2)
C8B 0.018(4) 0.009(3) 0.016(3) 0.000(3) 0.008(3) 0.004(3)
C9B 0.018(4) 0.013(4) 0.016(4) 0.005(3) 0.004(3) 0.005(3)
C10B 0.012(3) 0.026(4) 0.009(3) 0.000(3) 0.000(3) -0.004(3)
C11B 0.016(2) 0.018(2) 0.017(2) 0.0005(17) 0.0055(17) -0.0026(18)
C12B 0.025(3) 0.012(2) 0.017(3) 0.003(2) 0.006(2) -0.006(2)
C13B 0.016(4) 0.026(4) 0.006(3) 0.001(3) -0.001(3) 0.003(3)
C14B 0.013(3) 0.013(4) 0.019(4) 0.006(3) 0.007(3) -0.001(3)
C15B 0.024(4) 0.015(4) 0.016(4) 0.008(3) 0.000(3) -0.001(3)
C16B 0.020(4) 0.021(4) 0.020(4) 0.001(3) 0.010(3) 0.003(3)
C17B 0.024(3) 0.019(3) 0.023(3) 0.012(2) 0.012(2) 0.004(2)
C18B 0.024(3) 0.019(3) 0.023(3) 0.012(2) 0.012(2) 0.004(2)
C19B 0.028(4) 0.028(4) 0.009(3) 0.007(3) 0.000(3) -0.008(3)
C20B 0.023(4) 0.016(4) 0.031(5) 0.002(3) -0.007(3) -0.006(3)
C21B 0.009(3) 0.031(5) 0.029(4) -0.008(3) -0.007(3) -0.007(4)
C22B 0.033(5) 0.040(5) 0.030(5) 0.015(4) 0.016(4) 0.003(4)
C23B 0.029(4) 0.024(4) 0.031(5) 0.016(4) 0.003(4) -0.006(4)

loop_
_atom_type_symbol
_atom_type_description
_atom_type_scat_dispersion_real
_atom_type_scat_dispersion_imag
_atom_type_scat_source
C C 0.0033 0.0000 'International Tables Vol C Tables 4.2.6.8 and 6.1.1.4'
H H 0.0000 0.0000 'International Tables Vol C Tables 4.2.6.8 and 6.1.1.4'
O O 0.0106 0.0000 'International Tables Vol C Tables 4.2.6.8 and 6.1.1.4'

loop_
_geom_angle_atom_site_label_1
_geom_angle_atom_site_label_2
_geom_angle_atom_site_label_3
_geom_angle_site_symmetry_1
_geom_angle_site_symmetry_3
_geom_angle
_geom_angle_publ_flag
C12A O1A C11A . . 118.5(7) ?
C8A O3A H3AA . . 109.5 ?
C2A O4A C14A . . 116.2(6) ?
C3A O5A H5AA . . 109.5 ?
C6A O6A C19A . . 115.0(7) ?
C2A C1A C16A . . 115.8(8) ?
C2A C1A C10A . . 116.9(9) ?
C16A C1A C10A . . 127.0(9) ?
O4A C2A C3A . . 117.1(8) ?
O4A C2A C1A . . 122.4(8) ?
C3A C2A C1A . . 120.5(8) ?
O5A C3A C2A . . 118.5(8) ?
O5A C3A C4A . . 121.0(8) ?
C2A C3A C4A . . 120.5(8) ?
C11A C4A C3A . . 117.7(8) ?
C11A C4A H4AA . . 121.2 ?
C3A C4A H4AA . . 121.2 ?
C6A C5A C12A . . 116.8(8) ?
C6A C5A H5AB . . 121.6 ?
C12A C5A H5AB . . 121.6 ?
C7A C6A C5A . . 123.6(9) ?
C7A C6A O6A . . 120.0(8) ?
C5A C6A O6A . . 116.3(8) ?
C6A C7A C8A . . 119.6(9) ?
C6A C7A C21A . . 120.5(8) ?
C8A C7A C21A . . 119.9(8) ?
O3A C8A C7A . . 120.2(8) ?
O3A C8A C13A . . 122.2(9) ?
C7A C8A C13A . . 117.5(9) ?
O2A C9A C13A . . 120.7(8) ?
O2A C9A C10A . . 127.5(9) ?
C13A C9A C10A . . 111.8(8) ?
C11A C10A C1A . . 119.7(10) ?
C11A C10A C9A . . 120.6(8) ?
C1A C10A C9A . . 119.7(8) ?
C4A C11A C10A . . 124.6(9) ?
C4A C11A O1A . . 112.0(8) ?
C10A C11A O1A . . 123.3(9) ?
C13A C12A O1A . . 124.0(9) ?
C13A C12A C5A . . 122.3(8) ?
O1A C12A C5A . . 113.7(8) ?
C12A C13A C8A . . 120.0(9) ?
C12A C13A C9A . . 121.7(9) ?
C8A C13A C9A . . 118.2(8) ?
O4A C14A C18A . . 107.3(7) ?
O4A C14A C17A . . 107.4(7) ?
C18A C14A C17A . . 111.4(7) ?
O4A C14A C15A . . 106.3(7) ?
C18A C14A C15A . . 112.8(8) ?
C17A C14A C15A . . 111.2(7) ?
C16A C15A C14A . . 122.7(9) ?
C16A C15A H15A . . 118.7 ?
C14A C15A H15A . . 118.7 ?
C15A C16A C1A . . 119.6(8) ?
C15A C16A H16A . . 120.2 ?
C1A C16A H16A . . 120.2 ?
C14A C17A H17A . . 109.5 ?
C14A C17A H17B . . 109.5 ?
H17A C17A H17B . . 109.5 ?
C14A C17A H17C . . 109.5 ?
H17A C17A H17C . . 109.5 ?
H17B C17A H17C . . 109.5 ?
C14A C18A H18A . . 109.5 ?
C14A C18A H18B . . 109.5 ?
H18A C18A H18B . . 109.5 ?
C14A C18A H18C . . 109.5 ?
H18A C18A H18C . . 109.5 ?
H18B C18A H18C . . 109.5 ?
O6A C19A C20A . . 108.0(6) ?
O6A C19A C22A . . 109.1(7) ?
C20A C19A C22A . . 112.7(7) ?
O6A C19A C23A . . 103.3(7) ?
C20A C19A C23A . . 110.6(8) ?
C22A C19A C23A . . 112.6(7) ?
C21A C20A C19A . . 122.0(9) ?
C21A C20A H20A . . 119.0 ?
C19A C20A H20A . . 119.0 ?
C20A C21A C7A . . 116.9(9) ?
C20A C21A H21A . . 121.6 ?
C7A C21A H21A . . 121.6 ?
C19A C22A H22A . . 109.5 ?
C19A C22A H22B . . 109.5 ?
H22A C22A H22B . . 109.5 ?
C19A C22A H22C . . 109.5 ?
H22A C22A H22C . . 109.5 ?
H22B C22A H22C . . 109.5 ?
C19A C23A H23A . . 109.5 ?
C19A C23A H23B . . 109.5 ?
H23A C23A H23B . . 109.5 ?
C19A C23A H23C . . 109.5 ?
H23A C23A H23C . . 109.5 ?
H23B C23A H23C . . 109.5 ?
C12B O1B C11B . . 120.0(6) ?
C8B O3B H3BA . . 109.5 ?
C2B O4B C14B . . 112.4(6) ?
C3B O5B H5BA . . 109.5 ?
C6B O6B C19B . . 118.6(6) ?
C2B C1B C10B . . 119.1(8) ?
C2B C1B C16B . . 116.3(8) ?
C10B C1B C16B . . 124.6(8) ?
C1B C2B O4B . . 123.8(8) ?
C1B C2B C3B . . 123.0(8) ?
O4B C2B C3B . . 113.0(7) ?
O5B C3B C4B . . 122.1(7) ?
O5B C3B C2B . . 119.2(7) ?
C4B C3B C2B . . 118.6(8) ?
C11B C4B C3B . . 118.9(7) ?
C11B C4B H4BA . . 120.6 ?
C3B C4B H4BA . . 120.6 ?
C6B C5B C12B . . 117.9(7) ?
C6B C5B H5BB . . 121.1 ?
C12B C5B H5BB . . 121.1 ?
O6B C6B C5B . . 117.5(7) ?
O6B C6B C7B . . 120.7(7) ?
C5B C6B C7B . . 121.8(7) ?
C8B C7B C6B . . 118.3(7) ?
C8B C7B C21B . . 124.2(7) ?
C6B C7B C21B . . 117.3(7) ?
O3B C8B C7B . . 116.7(7) ?
O3B C8B C13B . . 121.5(6) ?
C7B C8B C13B . . 121.7(7) ?
O2B C9B C10B . . 125.2(7) ?
O2B C9B C13B . . 118.9(7) ?
C10B C9B C13B . . 115.9(7) ?
C11B C10B C1B . . 116.0(7) ?
C11B C10B C9B . . 119.4(7) ?
C1B C10B C9B . . 124.6(7) ?
C4B C11B O1B . . 113.3(7) ?
C4B C11B C10B . . 124.3(7) ?
O1B C11B C10B . . 122.4(7) ?
O1B C12B C5B . . 115.7(7) ?
O1B C12B C13B . . 121.2(7) ?
C5B C12B C13B . . 123.0(7) ?
C8B C13B C12B . . 117.3(7) ?
C8B C13B C9B . . 121.7(7) ?
C12B C13B C9B . . 121.0(7) ?
C15B C14B O4B . . 107.9(6) ?
C15B C14B C17B . . 112.5(7) ?
O4B C14B C17B . . 110.0(6) ?
C15B C14B C18B . . 111.2(7) ?
O4B C14B C18B . . 103.1(6) ?
C17B C14B C18B . . 111.6(6) ?
C16B C15B C14B . . 123.1(7) ?
C16B C15B H15B . . 118.5 ?
C14B C15B H15B . . 118.5 ?
C15B C16B C1B . . 117.5(8) ?
C15B C16B H16B . . 121.2 ?
C1B C16B H16B . . 121.2 ?
C14B C17B H17D . . 109.5 ?
C14B C17B H17E . . 109.5 ?
H17D C17B H17E . . 109.5 ?
C14B C17B H17F . . 109.5 ?
H17D C17B H17F . . 109.5 ?
H17E C17B H17F . . 109.5 ?
C14B C18B H18D . . 109.5 ?
C14B C18B H18E . . 109.5 ?
H18D C18B H18E . . 109.5 ?
C14B C18B H18F . . 109.5 ?
H18D C18B H18F . . 109.5 ?
H18E C18B H18F . . 109.5 ?
C20B C19B C23B . . 114.0(8) ?
C20B C19B O6B . . 108.1(6) ?
C23B C19B O6B . . 104.9(7) ?
C20B C19B C22B . . 111.7(7) ?
C23B C19B C22B . . 111.6(7) ?
O6B C19B C22B . . 106.0(7) ?
C21B C20B C19B . . 122.5(7) ?
C21B C20B H20B . . 118.8 ?
C19B C20B H20B . . 118.8 ?
C20B C21B C7B . . 119.2(7) ?
C20B C21B H21B . . 120.4 ?
C7B C21B H21B . . 120.4 ?
C19B C22B H22D . . 109.5 ?
C19B C22B H22E . . 109.5 ?
H22D C22B H22E . . 109.5 ?
C19B C22B H22F . . 109.5 ?
H22D C22B H22F . . 109.5 ?
H22E C22B H22F . . 109.5 ?
C19B C23B H23D . . 109.5 ?
C19B C23B H23E . . 109.5 ?
H23D C23B H23E . . 109.5 ?
C19B C23B H23F . . 109.5 ?
H23D C23B H23F . . 109.5 ?
H23E C23B H23F . . 109.5 ?

loop_
_geom_bond_atom_site_label_1
_geom_bond_atom_site_label_2
_geom_bond_site_symmetry_2
_geom_bond_distance
_geom_bond_publ_flag
O1A C12A . 1.351(11) ?
O1A C11A . 1.395(11) ?
O2A C9A . 1.211(11) ?
O3A C8A . 1.338(11) ?
O3A H3AA . 0.8200 ?
O4A C2A . 1.356(10) ?
O4A C14A . 1.467(10) ?
O5A C3A . 1.376(10) ?
O5A H5AA . 0.8200 ?
O6A C6A . 1.402(11) ?
O6A C19A . 1.455(11) ?
C1A C2A . 1.405(13) ?
C1A C16A . 1.433(14) ?
C1A C10A . 1.434(12) ?
C2A C3A . 1.382(12) ?
C3A C4A . 1.416(12) ?
C4A C11A . 1.330(13) ?
C4A H4AA . 0.9300 ?
C5A C6A . 1.382(12) ?
C5A C12A . 1.434(12) ?
C5A H5AB . 0.9300 ?
C6A C7A . 1.352(14) ?
C7A C8A . 1.429(13) ?
C7A C21A . 1.446(14) ?
C8A C13A . 1.454(13) ?
C9A C13A . 1.505(13) ?
C9A C10A . 1.508(13) ?
C10A C11A . 1.344(14) ?
C12A C13A . 1.331(14) ?
C14A C18A . 1.501(12) ?
C14A C17A . 1.527(12) ?
C14A C15A . 1.532(12) ?
C15A C16A . 1.293(13) ?
C15A H15A . 0.9300 ?
C16A H16A . 0.9300 ?
C17A H17A . 0.9600 ?
C17A H17B . 0.9600 ?
C17A H17C . 0.9600 ?
C18A H18A . 0.9600 ?
C18A H18B . 0.9600 ?
C18A H18C . 0.9600 ?
C19A C20A . 1.498(11) ?
C19A C22A . 1.511(11) ?
C19A C23A . 1.530(12) ?
C20A C21A . 1.309(12) ?
C20A H20A . 0.9300 ?
C21A H21A . 0.9300 ?
C22A H22A . 0.9600 ?
C22A H22B . 0.9600 ?
C22A H22C . 0.9600 ?
C23A H23A . 0.9600 ?
C23A H23B . 0.9600 ?
C23A H23C . 0.9600 ?
O1B C12B . 1.361(9) ?
O1B C11B . 1.375(9) ?
O2B C9B . 1.242(9) ?
O3B C8B . 1.368(9) ?
O3B H3BA . 0.8200 ?
O4B C2B . 1.393(10) ?
O4B C14B . 1.473(9) ?
O5B C3B . 1.355(10) ?
O5B H5BA . 0.8200 ?
O6B C6B . 1.343(9) ?
O6B C19B . 1.503(9) ?
C1B C2B . 1.361(13) ?
C1B C10B . 1.434(11) ?
C1B C16B . 1.460(11) ?
C2B C3B . 1.420(12) ?
C3B C4B . 1.379(11) ?
C4B C11B . 1.367(12) ?
C4B H4BA . 0.9300 ?
C5B C6B . 1.382(11) ?
C5B C12B . 1.390(10) ?
C5B H5BB . 0.9300 ?
C6B C7B . 1.412(11) ?
C7B C8B . 1.397(10) ?
C7B C21B . 1.461(11) ?
C8B C13B . 1.398(11) ?
C9B C10B . 1.439(11) ?
C9B C13B . 1.466(10) ?
C10B C11B . 1.420(10) ?
C12B C13B . 1.402(11) ?
C14B C15B . 1.463(11) ?
C14B C17B . 1.522(11) ?
C14B C18B . 1.535(10) ?
C15B C16B . 1.334(11) ?
C15B H15B . 0.9300 ?
C16B H16B . 0.9300 ?
C17B H17D . 0.9600 ?
C17B H17E . 0.9600 ?
C17B H17F . 0.9600 ?
C18B H18D . 0.9600 ?
C18B H18E . 0.9600 ?
C18B H18F . 0.9600 ?
C19B C20B . 1.491(11) ?
C19B C23B . 1.497(11) ?
C19B C22B . 1.528(13) ?
C20B C21B . 1.333(12) ?
C20B H20B . 0.9300 ?
C21B H21B . 0.9300 ?
C22B H22D . 0.9600 ?
C22B H22E . 0.9600 ?
C22B H22F . 0.9600 ?
C23B H23D . 0.9600 ?
C23B H23E . 0.9600 ?
C23B H23F . 0.9600 ?

loop_
_geom_hbond_atom_site_label_D
_geom_hbond_atom_site_label_H
_geom_hbond_atom_site_label_A
_geom_hbond_site_symmetry_A
_geom_hbond_distance_DH
_geom_hbond_distance_HA
_geom_hbond_distance_DA
_geom_hbond_angle_DHA
_geom_hbond_publ_flag
O3A H3AA O2A 1_555 0.82 1.84 2.571(9) 147 y
O5A H5AA O4A 1_555 0.82 2.19 2.656(9) 116 y
O3B H3BA O2B 1_555 0.82 1.84 2.559(9) 146 y
O5B H5BA O4B 1_555 0.82 2.15 2.628(8) 117 y
C15B H15B O2A 1_455 0.93 2.60 3.514(11) 168 y
C16A H16A O2A 1_555 0.93 2.29 2.879(11) 121 y
C16B H16B O2B 1_555 0.93 2.31 2.890(10) 120 y
C17B H17E O5B 1_455 0.96 2.58 3.441(10) 149 y
C23B H23D O1A 1_645 0.96 2.59 3.370(11) 139 y
C18A H18B Cg20 1_555 0.96 2.75 3.611(10) 150 y
C18B H18D Cg5 1_555 0.96 2.79 3.662(9) 152 y

loop_
_geom_torsion_atom_site_label_1
_geom_torsion_atom_site_label_2
_geom_torsion_atom_site_label_3
_geom_torsion_atom_site_label_4
_geom_torsion_site_symmetry_1
_geom_torsion_site_symmetry_2
_geom_torsion_site_symmetry_3
_geom_torsion_site_symmetry_4
_geom_torsion
_geom_torsion_publ_flag
C14A O4A C2A C3A . . . . 153.0(7) ?
C14A O4A C2A C1A . . . . -29.3(11) ?
C16A C1A C2A O4A . . . . -5.1(12) ?
C10A C1A C2A O4A . . . . -179.3(7) ?
C16A C1A C2A C3A . . . . 172.5(7) ?
C10A C1A C2A C3A . . . . -1.7(12) ?
O4A C2A C3A O5A . . . . 0.0(11) ?
C1A C2A C3A O5A . . . . -177.7(7) ?
O4A C2A C3A C4A . . . . -177.6(7) ?
C1A C2A C3A C4A . . . . 4.7(12) ?
O5A C3A C4A C11A . . . . 178.7(7) ?
C2A C3A C4A C11A . . . . -3.8(12) ?
C12A C5A C6A C7A . . . . 2.1(13) ?
C12A C5A C6A O6A . . . . -179.4(7) ?
C19A O6A C6A C7A . . . . -29.2(11) ?
C19A O6A C6A C5A . . . . 152.2(7) ?
C5A C6A C7A C8A . . . . -1.2(13) ?
O6A C6A C7A C8A . . . . -179.6(7) ?
C5A C6A C7A C21A . . . . 176.5(8) ?
O6A C6A C7A C21A . . . . -1.9(12) ?
C6A C7A C8A O3A . . . . -178.4(8) ?
C21A C7A C8A O3A . . . . 3.8(12) ?
C6A C7A C8A C13A . . . . -0.9(12) ?
C21A C7A C8A C13A . . . . -178.7(7) ?
C2A C1A C10A C11A . . . . -2.1(12) ?
C16A C1A C10A C11A . . . . -175.6(8) ?
C2A C1A C10A C9A . . . . 177.4(7) ?
C16A C1A C10A C9A . . . . 4.0(13) ?
O2A C9A C10A C11A . . . . 177.6(9) ?
C13A C9A C10A C11A . . . . -0.6(11) ?
O2A C9A C10A C1A . . . . -1.9(13) ?
C13A C9A C10A C1A . . . . 179.8(7) ?
C3A C4A C11A C10A . . . . -0.2(13) ?
C3A C4A C11A O1A . . . . -179.0(7) ?
C1A C10A C11A C4A . . . . 3.1(13) ?
C9A C10A C11A C4A . . . . -176.4(8) ?
C1A C10A C11A O1A . . . . -178.1(7) ?
C9A C10A C11A O1A . . . . 2.3(12) ?
C12A O1A C11A C4A . . . . 177.5(7) ?
C12A O1A C11A C10A . . . . -1.4(12) ?
C11A O1A C12A C13A . . . . -1.4(12) ?
C11A O1A C12A C5A . . . . -179.1(7) ?
C6A C5A C12A C13A . . . . -0.8(13) ?
C6A C5A C12A O1A . . . . 177.0(7) ?
O1A C12A C13A C8A . . . . -178.8(8) ?
C5A C12A C13A C8A . . . . -1.3(13) ?
O1A C12A C13A C9A . . . . 3.1(14) ?
C5A C12A C13A C9A . . . . -179.3(7) ?
O3A C8A C13A C12A . . . . 179.6(8) ?
C7A C8A C13A C12A . . . . 2.2(13) ?
O3A C8A C13A C9A . . . . -2.3(13) ?
C7A C8A C13A C9A . . . . -179.7(7) ?
O2A C9A C13A C12A . . . . 179.6(8) ?
C10A C9A C13A C12A . . . . -2.0(12) ?
O2A C9A C13A C8A . . . . 1.5(12) ?
C10A C9A C13A C8A . . . . 179.9(7) ?
C2A O4A C14A C18A . . . . 166.4(7) ?
C2A O4A C14A C17A . . . . -73.7(9) ?
C2A O4A C14A C15A . . . . 45.5(9) ?
O4A C14A C15A C16A . . . . -34.4(11) ?
C18A C14A C15A C16A . . . . -151.7(8) ?
C17A C14A C15A C16A . . . . 82.2(10) ?
C14A C15A C16A C1A . . . . 3.6(13) ?
C2A C1A C16A C15A . . . . 18.1(12) ?
C10A C1A C16A C15A . . . . -168.4(8) ?
C6A O6A C19A C20A . . . . 46.9(9) ?
C6A O6A C19A C22A . . . . -75.9(8) ?
C6A O6A C19A C23A . . . . 164.1(7) ?
O6A C19A C20A C21A . . . . -40.2(11) ?
C22A C19A C20A C21A . . . . 80.4(10) ?
C23A C19A C20A C21A . . . . -152.6(8) ?
C19A C20A C21A C7A . . . . 12.1(12) ?
C6A C7A C21A C20A . . . . 10.9(12) ?
C8A C7A C21A C20A . . . . -171.4(8) ?
C10B C1B C2B O4B . . . . 178.1(7) ?
C16B C1B C2B O4B . . . . -1.1(12) ?
C10B C1B C2B C3B . . . . 3.3(12) ?
C16B C1B C2B C3B . . . . -175.9(7) ?
C14B O4B C2B C1B . . . . 33.4(11) ?
C14B O4B C2B C3B . . . . -151.3(7) ?
C1B C2B C3B O5B . . . . 175.7(7) ?
O4B C2B C3B O5B . . . . 0.4(11) ?
C1B C2B C3B C4B . . . . -4.2(12) ?
O4B C2B C3B C4B . . . . -179.5(7) ?
O5B C3B C4B C11B . . . . -177.6(7) ?
C2B C3B C4B C11B . . . . 2.3(12) ?
C19B O6B C6B C5B . . . . -153.9(7) ?
C19B O6B C6B C7B . . . . 26.5(11) ?
C12B C5B C6B O6B . . . . -179.6(7) ?
C12B C5B C6B C7B . . . . 0.0(11) ?
O6B C6B C7B C8B . . . . 179.1(7) ?
C5B C6B C7B C8B . . . . -0.5(12) ?
O6B C6B C7B C21B . . . . 3.9(11) ?
C5B C6B C7B C21B . . . . -175.7(7) ?
C6B C7B C8B O3B . . . . -178.4(7) ?
C21B C7B C8B O3B . . . . -3.5(11) ?
C6B C7B C8B C13B . . . . 0.3(11) ?
C21B C7B C8B C13B . . . . 175.1(7) ?
C2B C1B C10B C11B . . . . -0.7(11) ?
C16B C1B C10B C11B . . . . 178.5(7) ?
C2B C1B C10B C9B . . . . -178.7(7) ?
C16B C1B C10B C9B . . . . 0.4(13) ?
O2B C9B C10B C11B . . . . 179.5(7) ?
C13B C9B C10B C11B . . . . 0.0(10) ?
O2B C9B C10B C1B . . . . -2.5(13) ?
C13B C9B C10B C1B . . . . 178.0(7) ?
C3B C4B C11B O1B . . . . -179.6(7) ?
C3B C4B C11B C10B . . . . 0.3(12) ?
C12B O1B C11B C4B . . . . -175.6(7) ?
C12B O1B C11B C10B . . . . 4.6(11) ?
C1B C10B C11B C4B . . . . -1.1(12) ?
C9B C10B C11B C4B . . . . 177.0(7) ?
C1B C10B C11B O1B . . . . 178.7(7) ?
C9B C10B C11B O1B . . . . -3.2(11) ?
C11B O1B C12B C5B . . . . 177.2(6) ?
C11B O1B C12B C13B . . . . -2.7(11) ?
C6B C5B C12B O1B . . . . -179.2(7) ?
C6B C5B C12B C13B . . . . 0.8(12) ?
O3B C8B C13B C12B . . . . 179.0(7) ?
C7B C8B C13B C12B . . . . 0.5(11) ?
O3B C8B C13B C9B . . . . -1.6(11) ?
C7B C8B C13B C9B . . . . 179.8(7) ?
O1B C12B C13B C8B . . . . 178.9(7) ?
C5B C12B C13B C8B . . . . -1.0(11) ?
O1B C12B C13B C9B . . . . -0.5(11) ?
C5B C12B C13B C9B . . . . 179.6(7) ?
O2B C9B C13B C8B . . . . 2.9(11) ?
C10B C9B C13B C8B . . . . -177.6(7) ?
O2B C9B C13B C12B . . . . -177.7(7) ?
C10B C9B C13B C12B . . . . 1.8(11) ?
C2B O4B C14B C15B . . . . -48.5(9) ?
C2B O4B C14B C17B . . . . 74.5(8) ?
C2B O4B C14B C18B . . . . -166.3(7) ?
O4B C14B C15B C16B . . . . 38.8(11) ?
C17B C14B C15B C16B . . . . -82.7(10) ?
C18B C14B C15B C16B . . . . 151.2(8) ?
C14B C15B C16B C1B . . . . -8.3(12) ?
C2B C1B C16B C15B . . . . -12.5(11) ?
C10B C1B C16B C15B . . . . 168.3(8) ?
C6B O6B C19B C20B . . . . -41.9(10) ?
C6B O6B C19B C23B . . . . -163.9(7) ?
C6B O6B C19B C22B . . . . 77.9(8) ?
C23B C19B C20B C21B . . . . 147.1(9) ?
O6B C19B C20B C21B . . . . 30.9(12) ?
C22B C19B C20B C21B . . . . -85.3(11) ?
C19B C20B C21B C7B . . . . -4.3(14) ?
C8B C7B C21B C20B . . . . 169.7(8) ?
C6B C7B C21B C20B . . . . -15.4(12) ?
